data_7151659
loop_
_publ_author_name
'Ramesh, Veera V. E.'
'Roy, Arup'
'Vijayadas, Kuruppanthara N.'
'Kendhale, Amol M.'
'Prabhakaran, Panchami'
'Gonnade, Rajesh'
'Puranik, Vedavati G.'
'Sanjayan, Gangadhar J.'

_publ_section_title
;
 Conformationally rigid aromatic amino acids as potential building
 blocks for abiotic foldamers.
;
_journal_issue 2
_journal_name_full 'Organic &amp; biomolecular chemistry'
_journal_page_first 367
_journal_page_last 369
_journal_paper_doi 10.1039/C0OB00593B
_journal_volume 9
_journal_year 2011
_chemical_formula_moiety 'C21 H14 N2 O7'
_chemical_formula_sum 'C21 H14 N2 O7'
_chemical_formula_weight 406.34
_chemical_melting_point 239.0
_chemical_name_common Phthalimide
_chemical_name_systematic
;
?
;
_space_group_IT_number 61
_symmetry_cell_setting orthorhombic
_symmetry_space_group_name_Hall '-P 2ac 2ab'
_symmetry_space_group_name_H-M 'P b c a'
_atom_sites_solution_hydrogens geom
_atom_sites_solution_primary direct
_atom_sites_solution_secondary difmap
_audit_creation_method SHELXL-97
_cell_angle_alpha 90.00
_cell_angle_beta 90.00
_cell_angle_gamma 90.00
_cell_formula_units_Z 8
_cell_length_a 11.8387(17)
_cell_length_b 16.585(2)
_cell_length_c 19.535(3)
_cell_measurement_reflns_used 4862
_cell_measurement_temperature 293(2)
_cell_measurement_theta_max 21.615
_cell_measurement_theta_min 2.356
_cell_volume 3835.6(9)
_computing_cell_refinement 'BRUKER SAINT'
_computing_data_collection 'BRUKER SMART'
_computing_data_reduction 'BRUKER SAINT'
_computing_molecular_graphics 'SHELXTL and PLATON'
_computing_publication_material SHELXTL
_computing_structure_refinement 'SHELXL-97 (Sheldrick, 1997)'
_computing_structure_solution 'SHELXS-97 (Sheldrick, 1990)'
_diffrn_ambient_temperature 293(2)
_diffrn_measured_fraction_theta_full 1.000
_diffrn_measured_fraction_theta_max 1.000
_diffrn_measurement_device 'Bruker Smart APEX'
_diffrn_measurement_device_type 'CCD Area Detector'
_diffrn_measurement_method 'Omega Scan'
_diffrn_radiation_monochromator graphite
_diffrn_radiation_source 'fine-focus sealed tube'
_diffrn_radiation_type MoK\a
_diffrn_radiation_wavelength 0.71073
_diffrn_reflns_av_R_equivalents 0.0453
_diffrn_reflns_av_sigmaI/netI 0.0235
_diffrn_reflns_limit_h_max 13
_diffrn_reflns_limit_h_min -13
_diffrn_reflns_limit_k_max 18
_diffrn_reflns_limit_k_min -18
_diffrn_reflns_limit_l_max 21
_diffrn_reflns_limit_l_min -22
_diffrn_reflns_number 23533
_diffrn_reflns_theta_full 23.75
_diffrn_reflns_theta_max 23.75
_diffrn_reflns_theta_min 2.36
_exptl_absorpt_coefficient_mu 0.108
_exptl_absorpt_correction_T_max 0.9878
_exptl_absorpt_correction_T_min 0.9600
_exptl_absorpt_correction_type multi-scan
_exptl_absorpt_process_details 'Bruker SADABS'
_exptl_crystal_colour yellow
_exptl_crystal_density_diffrn 1.407
_exptl_crystal_density_method 'not measured'
_exptl_crystal_description rectangular
_exptl_crystal_F_000 1680
_exptl_crystal_size_max 0.38
_exptl_crystal_size_mid 0.22
_exptl_crystal_size_min 0.11
_refine_diff_density_max 0.258
_refine_diff_density_min -0.178
_refine_diff_density_rms 0.038
_refine_ls_extinction_method none
_refine_ls_goodness_of_fit_ref 1.032
_refine_ls_hydrogen_treatment riding
_refine_ls_matrix_type full
_refine_ls_number_parameters 308
_refine_ls_number_reflns 2916
_refine_ls_number_restraints 0
_refine_ls_restrained_S_all 1.032
_refine_ls_R_factor_all 0.0707
_refine_ls_R_factor_gt 0.0525
_refine_ls_shift/su_max 0.000
_refine_ls_shift/su_mean 0.000
_refine_ls_structure_factor_coef Fsqd
_refine_ls_weighting_details 'calc w=1/[\s^2^(Fo^2^)+(0.0918P)^2^+0.8521P] where P=(Fo^2^+2Fc^2^)/3'
_refine_ls_weighting_scheme calc
_refine_ls_wR_factor_gt 0.1466
_refine_ls_wR_factor_ref 0.1635
_reflns_number_gt 2131
_reflns_number_total 2916
_reflns_threshold_expression >2sigma(I)
_cod_data_source_file C0OB00593B.TXT
_cod_data_source_block C21H14N2O7compound2
_cod_original_cell_volume 3835.6(10)
_cod_original_sg_symbol_H-M Pbca
_cod_database_code 7151659

loop_
_symmetry_equiv_pos_as_xyz
'x, y, z'
'-x+1/2, -y, z+1/2'
'-x, y+1/2, -z+1/2'
'x+1/2, -y+1/2, -z'
'-x, -y, -z'
'x-1/2, y, -z-1/2'
'x, -y-1/2, z-1/2'
'-x-1/2, y-1/2, z'

loop_
_atom_site_label
_atom_site_type_symbol
_atom_site_fract_x
_atom_site_fract_y
_atom_site_fract_z
_atom_site_U_iso_or_equiv
_atom_site_adp_type
_atom_site_occupancy
_atom_site_symmetry_multiplicity
_atom_site_calc_flag
_atom_site_refinement_flags
_atom_site_disorder_assembly
_atom_site_disorder_group
O1 O 0.6814(2) -0.11999(14) 0.57432(15) 0.1341(10) Uani 1 1 d . . .
O2 O 0.6461(3) 0.00321(17) 0.61030(16) 0.1498(12) Uani 1 1 d . . .
O4 O 0.9264(2) 0.23305(12) 0.45890(12) 0.1019(7) Uani 1 1 d . . .
O5 O 0.66925(17) 0.12031(10) 0.31346(10) 0.0869(6) Uani 1 1 d . . .
N1 N 0.80117(17) 0.15843(11) 0.39428(12) 0.0711(6) Uani 1 1 d . . .
N2 N 0.5915(4) 0.2713(2) 0.2347(2) 0.1175(12) Uani 1 1 d . . .
C1 C 0.6146(5) -0.1509(3) 0.6311(3) 0.196(3) Uani 1 1 d . . .
H1A H 0.6309 -0.1203 0.6716 0.294 Uiso 1 1 calc R . .
H1B H 0.6330 -0.2065 0.6387 0.294 Uiso 1 1 calc R . .
H1C H 0.5357 -0.1462 0.6203 0.294 Uiso 1 1 calc R . .
C2 C 0.6896(3) -0.0412(2) 0.5701(2) 0.0992(10) Uani 1 1 d . . .
C3 C 0.7612(2) -0.01653(15) 0.51120(13) 0.0735(7) Uani 1 1 d . B .
C4 C 0.8468(2) -0.06605(14) 0.48906(13) 0.0688(7) Uani 1 1 d . . .
H4 H 0.8566 -0.1157 0.5104 0.083 Uiso 1 1 calc R . .
C5 C 0.9197(2) -0.04475(14) 0.43567(12) 0.0633(6) Uani 1 1 d . . .
C6 C 1.0050(2) -0.09698(16) 0.41183(14) 0.0777(8) Uani 1 1 d . . .
H6 H 1.0148 -0.1470 0.4325 0.093 Uiso 1 1 calc R . .
C7 C 1.0725(3) -0.07511(19) 0.35929(17) 0.0948(9) Uani 1 1 d . . .
H7 H 1.1273 -0.1106 0.3434 0.114 Uiso 1 1 calc R . .
C8 C 1.0605(3) 0.00051(19) 0.32874(16) 0.0941(9) Uani 1 1 d . . .
H8 H 1.1088 0.0154 0.2934 0.113 Uiso 1 1 calc R . .
C9 C 0.9797(2) 0.05230(16) 0.34991(13) 0.0772(7) Uani 1 1 d . . .
H9 H 0.9723 0.1022 0.3287 0.093 Uiso 1 1 calc R . .
C10 C 0.9067(2) 0.03123(13) 0.40383(12) 0.0623(6) Uani 1 1 d . . .
C11 C 0.8181(2) 0.08172(13) 0.42680(13) 0.0649(6) Uani 1 1 d . B .
C12 C 0.7460(2) 0.05980(16) 0.47834(15) 0.0741(7) Uani 1 1 d . . .
C14 C 0.8568(3) 0.22896(15) 0.41362(16) 0.0775(8) Uani 1 1 d . . .
C15 C 0.8124(2) 0.29299(14) 0.36828(15) 0.0753(8) Uani 1 1 d . A .
C16 C 0.8410(3) 0.37380(17) 0.36423(18) 0.0980(11) Uani 1 1 d . . .
H16 H 0.8955 0.3964 0.3927 0.118 Uiso 1 1 calc R . .
C17 C 0.7841(4) 0.41944(18) 0.3156(2) 0.1154(15) Uani 1 1 d . A .
H17 H 0.8006 0.4741 0.3119 0.139 Uiso 1 1 calc R . .
C18 C 0.7042(4) 0.3865(2) 0.2727(2) 0.1077(13) Uani 1 1 d . . .
H18 H 0.6684 0.4185 0.2402 0.129 Uiso 1 1 calc R A .
C19 C 0.6782(3) 0.30669(16) 0.27833(17) 0.0862(9) Uani 1 1 d . A .
C20 C 0.7323(2) 0.25926(14) 0.32602(14) 0.0721(7) Uani 1 1 d . . .
C21 C 0.7250(2) 0.17140(14) 0.34103(14) 0.0687(7) Uani 1 1 d . A .
O6 O 0.6052(11) 0.2955(8) 0.1779(6) 0.224(6) Uani 0.50 1 d P A 1
O7 O 0.5081(10) 0.2481(6) 0.2639(5) 0.120(3) Uani 0.50 1 d P A 1
O7' O 0.5043(15) 0.2657(11) 0.2422(10) 0.231(9) Uani 0.50 1 d P A 2
O6' O 0.6202(10) 0.2347(5) 0.1806(5) 0.169(4) Uani 0.50 1 d P A 2
O3 O 0.6587(3) 0.1085(5) 0.4892(5) 0.072(2) Uani 0.50 1 d P B 3
C13 C 0.6697(9) 0.1666(7) 0.5373(7) 0.093(3) Uani 0.50 1 d P B 3
C13' C 0.671(2) 0.1813(13) 0.5471(14) 0.232(12) Uani 0.50 1 d P B 4
O3' O 0.6448(10) 0.1090(8) 0.5005(7) 0.170(6) Uani 0.50 1 d P B 4

loop_
_atom_site_aniso_label
_atom_site_aniso_U_11
_atom_site_aniso_U_22
_atom_site_aniso_U_33
_atom_site_aniso_U_23
_atom_site_aniso_U_13
_atom_site_aniso_U_12
O1 0.160(2) 0.0820(16) 0.160(2) 0.0226(15) 0.0640(19) -0.0222(15)
O2 0.185(3) 0.1092(19) 0.156(2) -0.0033(18) 0.085(2) -0.0207(19)
O4 0.1062(16) 0.0783(14) 0.1213(17) -0.0059(11) -0.0134(15) -0.0260(12)
O5 0.1025(14) 0.0511(10) 0.1072(14) 0.0040(9) -0.0251(12) -0.0046(10)
N1 0.0775(14) 0.0417(10) 0.0942(15) 0.0046(10) -0.0065(12) -0.0043(9)
N2 0.122(3) 0.119(3) 0.112(3) 0.044(2) -0.017(3) 0.030(3)
C1 0.240(6) 0.129(4) 0.218(5) 0.051(4) 0.117(5) -0.040(4)
C2 0.102(2) 0.082(2) 0.113(2) 0.0004(19) 0.025(2) -0.0177(18)
C3 0.0787(18) 0.0599(16) 0.0819(17) 0.0022(13) 0.0029(14) -0.0125(14)
C4 0.0837(18) 0.0498(13) 0.0729(15) 0.0015(11) -0.0125(14) -0.0057(13)
C5 0.0695(15) 0.0549(13) 0.0655(14) -0.0013(11) -0.0117(12) -0.0032(12)
C6 0.0873(19) 0.0610(15) 0.0847(18) -0.0039(13) -0.0097(16) 0.0134(14)
C7 0.093(2) 0.091(2) 0.101(2) -0.0099(18) 0.0129(18) 0.0204(17)
C8 0.102(2) 0.090(2) 0.090(2) -0.0021(17) 0.0219(17) 0.0089(18)
C9 0.0887(19) 0.0656(15) 0.0773(16) 0.0042(13) 0.0047(15) -0.0012(14)
C10 0.0670(15) 0.0521(13) 0.0679(14) -0.0024(11) -0.0087(12) -0.0028(11)
C11 0.0679(15) 0.0460(13) 0.0808(16) 0.0029(11) -0.0077(13) -0.0046(11)
C12 0.0693(17) 0.0579(15) 0.0950(18) -0.0024(14) 0.0024(15) -0.0050(13)
C14 0.0751(18) 0.0593(16) 0.098(2) -0.0077(14) 0.0055(16) -0.0101(13)
C15 0.0853(18) 0.0426(13) 0.0981(19) -0.0041(13) 0.0312(16) -0.0016(13)
C16 0.122(3) 0.0522(16) 0.120(2) -0.0099(17) 0.054(2) -0.0123(16)
C17 0.173(4) 0.0401(16) 0.133(3) 0.0116(18) 0.085(3) 0.009(2)
C18 0.147(3) 0.0603(19) 0.115(3) 0.0230(18) 0.055(3) 0.029(2)
C19 0.101(2) 0.0619(17) 0.095(2) 0.0231(16) 0.0310(19) 0.0211(16)
C20 0.0792(17) 0.0462(13) 0.0909(17) 0.0077(13) 0.0223(15) 0.0060(13)
C21 0.0743(16) 0.0487(14) 0.0829(17) 0.0062(13) 0.0023(14) 0.0026(12)
O6 0.199(9) 0.332(15) 0.140(7) 0.134(10) -0.034(6) -0.053(11)
O7 0.127(8) 0.108(4) 0.124(5) 0.033(4) 0.030(5) -0.028(4)
O7' 0.155(12) 0.30(2) 0.240(18) -0.040(13) -0.092(13) 0.021(12)
O6' 0.240(10) 0.177(7) 0.091(5) -0.022(5) 0.021(6) -0.071(8)
O3 0.0278(17) 0.068(4) 0.122(5) 0.001(3) 0.021(2) 0.0088(19)
C13 0.090(6) 0.064(5) 0.126(7) -0.007(5) 0.042(5) 0.032(4)
C13' 0.25(2) 0.188(17) 0.259(19) -0.134(14) -0.022(15) 0.005(14)
O3' 0.283(13) 0.095(6) 0.133(7) 0.010(5) 0.061(7) 0.067(7)

loop_
_atom_type_symbol
_atom_type_description
_atom_type_scat_dispersion_real
_atom_type_scat_dispersion_imag
_atom_type_scat_source
C C 0.0033 0.0016 'International Tables Vol C Tables 4.2.6.8 and 6.1.1.4'
H H 0.0000 0.0000 'International Tables Vol C Tables 4.2.6.8 and 6.1.1.4'
N N 0.0061 0.0033 'International Tables Vol C Tables 4.2.6.8 and 6.1.1.4'
O O 0.0106 0.0060 'International Tables Vol C Tables 4.2.6.8 and 6.1.1.4'

loop_
_geom_angle_atom_site_label_1
_geom_angle_atom_site_label_2
_geom_angle_atom_site_label_3
_geom_angle
_geom_angle_site_symmetry_1
_geom_angle_site_symmetry_3
_geom_angle_publ_flag
C2 O1 C1 116.0(3) . . ?
C21 N1 C14 112.2(2) . . ?
C21 N1 C11 123.88(19) . . ?
C14 N1 C11 123.9(2) . . ?
O7' N2 O6 107.2(13) . . ?
O7' N2 O7 25.3(13) . . ?
O6 N2 O7 131.3(9) . . ?
O7' N2 O6' 109.8(13) . . ?
O6 N2 O6' 49.1(7) . . ?
O7 N2 O6' 117.5(8) . . ?
O7' N2 C19 130.4(12) . . ?
O6 N2 C19 108.3(7) . . ?
O7 N2 C19 115.5(6) . . ?
O6' N2 C19 119.5(6) . . ?
O1 C1 H1A 109.5 . . ?
O1 C1 H1B 109.5 . . ?
H1A C1 H1B 109.5 . . ?
O1 C1 H1C 109.5 . . ?
H1A C1 H1C 109.5 . . ?
H1B C1 H1C 109.5 . . ?
O2 C2 O1 122.8(3) . . ?
O2 C2 C3 125.9(3) . . ?
O1 C2 C3 111.3(3) . . ?
C4 C3 C12 118.7(2) . . ?
C4 C3 C2 120.0(3) . . ?
C12 C3 C2 121.2(3) . . ?
C3 C4 C5 122.6(2) . . ?
C3 C4 H4 118.7 . . ?
C5 C4 H4 118.7 . . ?
C4 C5 C6 122.2(2) . . ?
C4 C5 C10 119.1(2) . . ?
C6 C5 C10 118.7(2) . . ?
C7 C6 C5 120.7(3) . . ?
C7 C6 H6 119.7 . . ?
C5 C6 H6 119.7 . . ?
C6 C7 C8 120.4(3) . . ?
C6 C7 H7 119.8 . . ?
C8 C7 H7 119.8 . . ?
C9 C8 C7 120.8(3) . . ?
C9 C8 H8 119.6 . . ?
C7 C8 H8 119.6 . . ?
C8 C9 C10 120.4(3) . . ?
C8 C9 H9 119.8 . . ?
C10 C9 H9 119.8 . . ?
C9 C10 C5 118.9(2) . . ?
C9 C10 C11 123.1(2) . . ?
C5 C10 C11 117.9(2) . . ?
C12 C11 C10 122.6(2) . . ?
C12 C11 N1 118.2(2) . . ?
C10 C11 N1 119.2(2) . . ?
O3 C12 C11 116.1(4) . . ?
O3 C12 C3 124.4(4) . . ?
C11 C12 C3 119.1(2) . . ?
O3 C12 O3' 8.3(8) . . ?
C11 C12 O3' 124.1(5) . . ?
C3 C12 O3' 116.7(5) . . ?
O4 C14 N1 124.5(3) . . ?
O4 C14 C15 129.7(3) . . ?
N1 C14 C15 105.8(3) . . ?
C20 C15 C16 121.8(3) . . ?
C20 C15 C14 108.2(2) . . ?
C16 C15 C14 130.0(3) . . ?
C15 C16 C17 116.7(4) . . ?
C15 C16 H16 121.7 . . ?
C17 C16 H16 121.7 . . ?
C18 C17 C16 122.2(3) . . ?
C18 C17 H17 118.9 . . ?
C16 C17 H17 118.9 . . ?
C19 C18 C17 119.4(3) . . ?
C19 C18 H18 120.3 . . ?
C17 C18 H18 120.3 . . ?
C18 C19 C20 120.2(4) . . ?
C18 C19 N2 120.2(3) . . ?
C20 C19 N2 119.6(3) . . ?
C15 C20 C19 119.6(3) . . ?
C15 C20 C21 108.6(2) . . ?
C19 C20 C21 131.7(3) . . ?
O5 C21 N1 125.5(2) . . ?
O5 C21 C20 129.3(3) . . ?
N1 C21 C20 105.1(2) . . ?
C12 O3 C13 117.9(6) . . ?
C12 O3' C13' 115.6(13) . . ?

loop_
_geom_bond_atom_site_label_1
_geom_bond_atom_site_label_2
_geom_bond_distance
_geom_bond_site_symmetry_2
_geom_bond_publ_flag
O1 C2 1.313(4) . ?
O1 C1 1.455(5) . ?
O2 C2 1.193(4) . ?
O4 C14 1.211(3) . ?
O5 C21 1.201(3) . ?
N1 C21 1.393(3) . ?
N1 C14 1.394(3) . ?
N1 C11 1.436(3) . ?
N2 O7' 1.047(17) . ?
N2 O6 1.191(11) . ?
N2 O7 1.203(11) . ?
N2 O6' 1.266(9) . ?
N2 C19 1.457(5) . ?
C1 H1A 0.9600 . ?
C1 H1B 0.9600 . ?
C1 H1C 0.9600 . ?
C2 C3 1.487(4) . ?
C3 C4 1.374(4) . ?
C3 C12 1.431(4) . ?
C4 C5 1.399(4) . ?
C4 H4 0.9300 . ?
C5 C6 1.409(4) . ?
C5 C10 1.414(3) . ?
C6 C7 1.351(4) . ?
C6 H6 0.9300 . ?
C7 C8 1.396(4) . ?
C7 H7 0.9300 . ?
C8 C9 1.351(4) . ?
C8 H8 0.9300 . ?
C9 C10 1.407(3) . ?
C9 H9 0.9300 . ?
C10 C11 1.415(3) . ?
C11 C12 1.369(4) . ?
C12 O3 1.329(7) . ?
C12 O3' 1.513(11) . ?
C14 C15 1.479(4) . ?
C15 C20 1.376(4) . ?
C15 C16 1.384(4) . ?
C16 C17 1.388(5) . ?
C16 H16 0.9300 . ?
C17 C18 1.377(6) . ?
C17 H17 0.9300 . ?
C18 C19 1.364(4) . ?
C18 H18 0.9300 . ?
C19 C20 1.377(4) . ?
C20 C21 1.489(3) . ?
O3 C13 1.353(16) . ?
C13' O3' 1.54(2) . ?

loop_
_geom_torsion_atom_site_label_1
_geom_torsion_atom_site_label_2
_geom_torsion_atom_site_label_3
_geom_torsion_atom_site_label_4
_geom_torsion
_geom_torsion_site_symmetry_1
_geom_torsion_site_symmetry_2
_geom_torsion_site_symmetry_3
_geom_torsion_site_symmetry_4
_geom_torsion_publ_flag
C1 O1 C2 O2 0.6(6) . . . . ?
C1 O1 C2 C3 179.0(4) . . . . ?
O2 C2 C3 C4 149.0(4) . . . . ?
O1 C2 C3 C4 -29.4(4) . . . . ?
O2 C2 C3 C12 -28.5(5) . . . . ?
O1 C2 C3 C12 153.2(3) . . . . ?
C12 C3 C4 C5 0.1(4) . . . . ?
C2 C3 C4 C5 -177.5(2) . . . . ?
C3 C4 C5 C6 -178.0(2) . . . . ?
C3 C4 C5 C10 1.2(4) . . . . ?
C4 C5 C6 C7 178.7(3) . . . . ?
C10 C5 C6 C7 -0.4(4) . . . . ?
C5 C6 C7 C8 1.5(4) . . . . ?
C6 C7 C8 C9 -1.6(5) . . . . ?
C7 C8 C9 C10 0.7(5) . . . . ?
C8 C9 C10 C5 0.3(4) . . . . ?
C8 C9 C10 C11 -177.8(3) . . . . ?
C4 C5 C10 C9 -179.7(2) . . . . ?
C6 C5 C10 C9 -0.5(3) . . . . ?
C4 C5 C10 C11 -1.4(3) . . . . ?
C6 C5 C10 C11 177.8(2) . . . . ?
C9 C10 C11 C12 178.5(2) . . . . ?
C5 C10 C11 C12 0.3(4) . . . . ?
C9 C10 C11 N1 -0.3(4) . . . . ?
C5 C10 C11 N1 -178.5(2) . . . . ?
C21 N1 C11 C12 -83.9(3) . . . . ?
C14 N1 C11 C12 94.2(3) . . . . ?
C21 N1 C11 C10 94.9(3) . . . . ?
C14 N1 C11 C10 -86.9(3) . . . . ?
C10 C11 C12 O3 -172.2(4) . . . . ?
N1 C11 C12 O3 6.6(5) . . . . ?
C10 C11 C12 C3 0.9(4) . . . . ?
N1 C11 C12 C3 179.8(2) . . . . ?
C10 C11 C12 O3' -174.9(7) . . . . ?
N1 C11 C12 O3' 3.9(8) . . . . ?
C4 C3 C12 O3 171.4(5) . . . . ?
C2 C3 C12 O3 -11.1(6) . . . . ?
C4 C3 C12 C11 -1.1(4) . . . . ?
C2 C3 C12 C11 176.4(3) . . . . ?
C4 C3 C12 O3' 175.0(7) . . . . ?
C2 C3 C12 O3' -7.5(7) . . . . ?
C21 N1 C14 O4 179.6(3) . . . . ?
C11 N1 C14 O4 1.3(4) . . . . ?
C21 N1 C14 C15 -0.3(3) . . . . ?
C11 N1 C14 C15 -178.6(2) . . . . ?
O4 C14 C15 C20 -178.5(3) . . . . ?
N1 C14 C15 C20 1.4(3) . . . . ?
O4 C14 C15 C16 2.1(5) . . . . ?
N1 C14 C15 C16 -178.0(3) . . . . ?
C20 C15 C16 C17 0.4(4) . . . . ?
C14 C15 C16 C17 179.7(3) . . . . ?
C15 C16 C17 C18 -0.8(5) . . . . ?
C16 C17 C18 C19 1.0(5) . . . . ?
C17 C18 C19 C20 -0.8(5) . . . . ?
C17 C18 C19 N2 178.2(3) . . . . ?
O7' N2 C19 C18 -89.6(15) . . . . ?
O6 N2 C19 C18 44.0(10) . . . . ?
O7 N2 C19 C18 -114.1(6) . . . . ?
O6' N2 C19 C18 96.8(6) . . . . ?
O7' N2 C19 C20 89.4(15) . . . . ?
O6 N2 C19 C20 -137.0(9) . . . . ?
O7 N2 C19 C20 64.9(7) . . . . ?
O6' N2 C19 C20 -84.2(6) . . . . ?
C16 C15 C20 C19 -0.2(4) . . . . ?
C14 C15 C20 C19 -179.7(2) . . . . ?
C16 C15 C20 C21 177.5(2) . . . . ?
C14 C15 C20 C21 -1.9(3) . . . . ?
C18 C19 C20 C15 0.4(4) . . . . ?
N2 C19 C20 C15 -178.6(3) . . . . ?
C18 C19 C20 C21 -176.8(3) . . . . ?
N2 C19 C20 C21 4.2(5) . . . . ?
C14 N1 C21 O5 177.4(3) . . . . ?
C11 N1 C21 O5 -4.2(4) . . . . ?
C14 N1 C21 C20 -0.8(3) . . . . ?
C11 N1 C21 C20 177.5(2) . . . . ?
C15 C20 C21 O5 -176.4(3) . . . . ?
C19 C20 C21 O5 1.0(5) . . . . ?
C15 C20 C21 N1 1.7(3) . . . . ?
C19 C20 C21 N1 179.1(3) . . . . ?
C11 C12 O3 C13 -94.0(8) . . . . ?
C3 C12 O3 C13 93.3(7) . . . . ?
O3' C12 O3 C13 70(5) . . . . ?
O3 C12 O3' C13' -96(6) . . . . ?
C11 C12 O3' C13' -79.3(15) . . . . ?
C3 C12 O3' C13' 104.8(14) . . . . ?
